data_7042447
loop_
_publ_author_name
'Zhang, Xiangyu'
'Wu, Hongping'
'Liu, Qiong'
'Dong, Xiaoyu'
'Chen, Yunlei'
'Yang, Zhihua'
'Wen, Xiao-Dong'
'Pan, Shilie'

_publ_section_title
;
 Application of the dimensional reduction formalism to
 Pb9-xBax[Li2(P2O7)2(P4O13)2] (x = 0, 2, 6, 7): a series of phosphates
 with two types of isolated polyphosphate groups.
;
_journal_issue 14
_journal_name_full 'Dalton transactions (Cambridge, England : 2003)'
_journal_page_first 4678
_journal_page_last 4684
_journal_paper_doi 10.1039/c7dt00509a
_journal_volume 46
_journal_year 2017
_chemical_formula_sum 'Li2 O40 P12 Pb9'
_chemical_formula_weight 2890.23
_chemical_name_systematic
; 
 ? 
;
_space_group_IT_number 2
_symmetry_cell_setting triclinic
_symmetry_space_group_name_Hall '-P 1'
_symmetry_space_group_name_H-M 'P -1'
_atom_sites_solution_primary direct
_atom_sites_solution_secondary difmap
_audit_creation_method SHELXL-97
_audit_update_record
;
2017-02-06 deposited with the CCDC.
2017-03-13 downloaded from the CCDC.
;
_cell_angle_alpha 80.452(2)
_cell_angle_beta 85.284(2)
_cell_angle_gamma 79.065(2)
_cell_formula_units_Z 1
_cell_length_a 7.4157(2)
_cell_length_b 7.7513(2)
_cell_length_c 15.5667(5)
_cell_measurement_reflns_used 4451
_cell_measurement_temperature 296(2)
_cell_measurement_theta_max 27.47
_cell_measurement_theta_min 2.80
_cell_volume 865.19(4)
_computing_structure_refinement 'SHELXL-97 (Sheldrick, 1997)'
_computing_structure_solution 'SHELXS-97 (Sheldrick, 1990)'
_diffrn_ambient_temperature 296(2)
_diffrn_measured_fraction_theta_full 0.994
_diffrn_measured_fraction_theta_max 0.994
_diffrn_measurement_device_type 'CCD area detector'
_diffrn_measurement_method 'phi and omega scans'
_diffrn_radiation_monochromator graphite
_diffrn_radiation_source 'fine-focus sealed tube'
_diffrn_radiation_type MoK\a
_diffrn_radiation_wavelength 0.71073
_diffrn_reflns_av_R_equivalents 0.0420
_diffrn_reflns_av_sigmaI/netI 0.0468
_diffrn_reflns_limit_h_max 9
_diffrn_reflns_limit_h_min -9
_diffrn_reflns_limit_k_max 10
_diffrn_reflns_limit_k_min -10
_diffrn_reflns_limit_l_max 20
_diffrn_reflns_limit_l_min -19
_diffrn_reflns_number 11066
_diffrn_reflns_theta_full 27.50
_diffrn_reflns_theta_max 27.50
_diffrn_reflns_theta_min 2.66
_exptl_absorpt_coefficient_mu 44.305
_exptl_absorpt_correction_T_max 0.0848
_exptl_absorpt_correction_T_min 0.0434
_exptl_absorpt_correction_type multi-scan
_exptl_absorpt_process_details sadabs
_exptl_crystal_colour colorless
_exptl_crystal_density_diffrn 5.547
_exptl_crystal_density_method 'not measured'
_exptl_crystal_description block
_exptl_crystal_F_000 1244
_exptl_crystal_size_max 0.19
_exptl_crystal_size_mid 0.14
_exptl_crystal_size_min 0.11
_refine_diff_density_max 3.873
_refine_diff_density_min -6.277
_refine_diff_density_rms 0.533
_refine_ls_extinction_coef 0.00074(6)
_refine_ls_extinction_expression Fc^*^=kFc[1+0.001xFc^2^\l^3^/sin(2\q)]^-1/4^
_refine_ls_extinction_method SHELXL
_refine_ls_goodness_of_fit_ref 1.038
_refine_ls_matrix_type full
_refine_ls_number_parameters 287
_refine_ls_number_reflns 3948
_refine_ls_number_restraints 60
_refine_ls_restrained_S_all 1.031
_refine_ls_R_factor_all 0.0508
_refine_ls_R_factor_gt 0.0451
_refine_ls_shift/su_max 0.001
_refine_ls_shift/su_mean 0.000
_refine_ls_structure_factor_coef Fsqd
_refine_ls_weighting_details 'calc w=1/[\s^2^(Fo^2^)+(0.0153P)^2^+86.8479P] where P=(Fo^2^+2Fc^2^)/3'
_refine_ls_weighting_scheme calc
_refine_ls_wR_factor_gt 0.1071
_refine_ls_wR_factor_ref 0.1100
_reflns_number_gt 3481
_reflns_number_total 3948
_reflns_threshold_expression >2sigma(I)
_cod_data_source_file c7dt00509a2.cif
_cod_data_source_block 001
_cod_depositor_comments
;
The following automatic conversions were performed:

'_symmetry_cell_setting' value 'Triclinic' changed to 'triclinic'
according to
/home/data/users/saulius/crontab/automatic-downloads/rss-feeds/RSC/lib/dictionaries/cif_core.dic
dictionary named 'cif_core.dic' version 2.4.2 from 2011-04-26.

Automatic conversion script
Id: cif_fix_values 4973 2017-02-22 13:04:09Z antanas 

 Adding full bibliography for 7042447--7042450.cif.
;
_cod_original_sg_symbol_H-M P-1
_cod_database_code 7042447

loop_
_symmetry_equiv_pos_as_xyz
'x, y, z'
'-x, -y, -z'

loop_
_atom_site_label
_atom_site_type_symbol
_atom_site_fract_x
_atom_site_fract_y
_atom_site_fract_z
_atom_site_U_iso_or_equiv
_atom_site_adp_type
_atom_site_occupancy
_atom_site_symmetry_multiplicity
_atom_site_calc_flag
_atom_site_refinement_flags
_atom_site_disorder_assembly
_atom_site_disorder_group
Pb1 Pb 1.0000 0.0000 1.0000 0.0203(2) Uani 1 2 d S . 1
Pb2 Pb 0.23576(7) 0.64083(7) 0.49474(4) 0.01159(15) Uani 1 1 d . . 1
Pb3 Pb 0.60641(7) 0.69710(7) 0.99530(4) 0.01054(15) Uani 1 1 d . . 1
Pb4 Pb 0.41031(9) 0.67505(8) 0.75075(4) 0.01893(16) Uani 1 1 d . . 1
Pb5 Pb 0.83426(9) 1.00097(9) 0.75184(4) 0.02400(18) Uani 1 1 d . . 1
P1 P 1.0313(4) 0.5975(4) 0.8778(2) 0.0049(6) Uani 1 1 d U A 1
P2 P 0.7862(5) 0.3639(5) 0.8528(2) 0.0076(7) Uani 1 1 d . A 1
P3 P 0.3315(5) 1.0354(4) 0.8409(2) 0.0061(6) Uani 1 1 d . . 1
P4 P 0.3893(5) 1.2596(4) 0.6740(2) 0.0058(6) Uani 1 1 d U . 1
P5 P 0.1824(5) 1.0448(4) 0.5889(2) 0.0059(6) Uani 1 1 d U . 1
P6 P 0.2750(5) 1.2631(5) 0.4244(2) 0.0060(6) Uani 1 1 d . . 1
O1 O 1.0394(14) 0.6516(13) 0.7792(7) 0.013(2) Uani 1 1 d U A 1
O2 O 0.8958(13) 0.7366(13) 0.9217(7) 0.0097(19) Uani 1 1 d . A 1
O3 O 1.2223(13) 0.5549(14) 0.9137(7) 0.012(2) Uani 1 1 d . . 1
O4 O 0.9531(13) 0.4136(12) 0.8988(6) 0.0077(18) Uani 1 1 d . A 1
O5 O 0.7655(15) 0.1792(13) 0.8994(8) 0.017(2) Uani 1 1 d . A 1
O6 O 0.6182(14) 0.5019(14) 0.8716(8) 0.018(2) Uani 1 1 d . A 1
O7 O 0.3225(14) 1.2027(13) 0.3374(7) 0.012(2) Uani 1 1 d U . 1
O8 O 0.0917(13) 1.3901(12) 0.4280(6) 0.0084(19) Uani 1 1 d U . 1
O9 O 0.4245(14) 1.3362(14) 0.4582(7) 0.014(2) Uani 1 1 d . . 1
O10 O 0.2474(14) 1.0795(12) 0.4895(6) 0.0091(19) Uani 1 1 d . . 1
O11 O 0.0019(13) 1.1600(15) 0.6072(7) 0.016(2) Uani 1 1 d . . 1
O12 O 0.1924(15) 0.8495(13) 0.6150(7) 0.014(2) Uani 1 1 d . . 1
O13 O 0.3397(13) 1.0937(13) 0.6391(7) 0.0100(19) Uani 1 1 d U . 1
O14 O 0.2608(14) 1.4284(13) 0.6443(7) 0.012(2) Uani 1 1 d . . 1
O15 O 0.3505(14) 1.2195(13) 0.7770(7) 0.012(2) Uani 1 1 d U . 1
O16 O 0.5880(14) 1.2525(14) 0.6561(7) 0.015(2) Uani 1 1 d . . 1
O17 O 0.1672(16) 0.9699(16) 0.8180(8) 0.023(3) Uani 1 1 d U . 1
O18 O 0.5092(15) 0.9055(14) 0.8269(8) 0.018(2) Uani 1 1 d . . 1
O19 O 0.3079(15) 1.0864(14) 0.9312(8) 0.017(2) Uani 1 1 d U . 1
O20 O 0.8432(17) 0.3610(16) 0.7593(7) 0.021(3) Uani 1 1 d . A 1
Li1 Li 1.000(3) 0.506(4) 0.692(2) 0.018(6) Uani 1 1 d . . 1

loop_
_atom_site_aniso_label
_atom_site_aniso_U_11
_atom_site_aniso_U_22
_atom_site_aniso_U_33
_atom_site_aniso_U_23
_atom_site_aniso_U_13
_atom_site_aniso_U_12
Pb1 0.0093(4) 0.0303(5) 0.0169(4) 0.0085(4) -0.0036(3) -0.0020(3)
Pb2 0.0128(3) 0.0127(3) 0.0081(3) 0.0007(2) -0.00294(19) -0.00061(19)
Pb3 0.0119(3) 0.0113(3) 0.0087(3) -0.00074(19) -0.00252(18) -0.00260(18)
Pb4 0.0238(3) 0.0195(3) 0.0139(3) 0.0009(2) -0.0047(2) -0.0064(2)
Pb5 0.0206(3) 0.0314(4) 0.0196(3) -0.0029(3) -0.0027(2) -0.0040(2)
P1 0.0045(9) 0.0060(9) 0.0038(10) 0.0003(8) -0.0015(8) -0.0006(8)
P2 0.0085(16) 0.0065(15) 0.0078(17) 0.0010(13) -0.0022(12) -0.0026(12)
P3 0.0080(15) 0.0080(15) 0.0017(15) 0.0021(12) -0.0014(12) -0.0018(12)
P4 0.0058(10) 0.0064(9) 0.0050(10) 0.0003(8) -0.0013(8) -0.0011(8)
P5 0.0058(10) 0.0069(10) 0.0048(10) -0.0004(8) -0.0010(8) -0.0010(8)
P6 0.0060(15) 0.0089(15) 0.0019(16) 0.0016(12) -0.0006(12) 0.0000(12)
O1 0.013(2) 0.013(2) 0.012(2) -0.0019(10) -0.0008(10) -0.0024(10)
O2 0.007(4) 0.010(5) 0.011(5) -0.002(4) 0.001(4) 0.002(3)
O3 0.002(4) 0.018(5) 0.015(5) -0.003(4) -0.002(4) -0.002(4)
O4 0.007(4) 0.008(4) 0.008(5) 0.002(4) -0.005(4) -0.001(3)
O5 0.021(6) 0.007(5) 0.020(6) 0.007(4) -0.004(5) -0.003(4)
O6 0.011(5) 0.011(5) 0.030(7) -0.002(5) -0.006(5) 0.004(4)
O7 0.013(2) 0.013(2) 0.012(2) -0.0021(10) -0.0006(10) -0.0019(10)
O8 0.008(2) 0.009(2) 0.008(2) -0.0008(10) -0.0005(10) -0.0012(10)
O9 0.011(5) 0.016(5) 0.018(6) 0.000(4) -0.006(4) -0.008(4)
O10 0.015(5) 0.006(4) 0.005(5) 0.000(4) 0.002(4) -0.002(4)
O11 0.005(5) 0.024(6) 0.014(6) -0.001(4) 0.001(4) 0.006(4)
O12 0.028(6) 0.009(5) 0.005(5) 0.002(4) -0.007(4) -0.006(4)
O13 0.010(2) 0.010(2) 0.010(2) -0.0016(10) -0.0012(10) -0.0019(10)
O14 0.016(5) 0.010(5) 0.007(5) 0.004(4) -0.004(4) 0.001(4)
O15 0.013(2) 0.012(2) 0.012(2) -0.0016(10) -0.0008(10) -0.0025(10)
O16 0.009(5) 0.019(5) 0.018(6) 0.000(4) -0.004(4) -0.004(4)
O17 0.023(3) 0.023(3) 0.023(3) -0.0030(11) -0.0018(10) -0.0048(11)
O18 0.017(5) 0.015(5) 0.016(6) 0.002(4) 0.006(4) 0.005(4)
O19 0.017(2) 0.017(2) 0.017(2) -0.0025(10) -0.0009(10) -0.0032(11)
O20 0.030(6) 0.032(7) 0.005(5) -0.001(5) 0.000(4) -0.021(5)
Li1 0.006(11) 0.023(14) 0.027(16) 0.000(12) -0.007(10) -0.008(10)

loop_
_atom_type_symbol
_atom_type_description
_atom_type_scat_dispersion_real
_atom_type_scat_dispersion_imag
_atom_type_scat_source
Li Li -0.0003 0.0001 'International Tables Vol C Tables 4.2.6.8 and 6.1.1.4'
O O 0.0106 0.0060 'International Tables Vol C Tables 4.2.6.8 and 6.1.1.4'
P P 0.1023 0.0942 'International Tables Vol C Tables 4.2.6.8 and 6.1.1.4'
Pb Pb -3.3944 10.1111 'International Tables Vol C Tables 4.2.6.8 and 6.1.1.4'

loop_
_geom_angle_atom_site_label_1
_geom_angle_atom_site_label_2
_geom_angle_atom_site_label_3
_geom_angle
_geom_angle_site_symmetry_1
_geom_angle_site_symmetry_3
O5 Pb1 O5 180.0(4) 2_757 .
O5 Pb1 O19 76.2(4) 2_757 1_645
O5 Pb1 O19 103.8(4) . 1_645
O5 Pb1 O19 103.8(4) 2_757 2_667
O5 Pb1 O19 76.2(4) . 2_667
O19 Pb1 O19 180.000(2) 1_645 2_667
O11 Pb2 O14 141.8(3) 2_576 1_545
O11 Pb2 O9 122.5(3) 2_576 1_545
O14 Pb2 O9 74.8(3) 1_545 1_545
O11 Pb2 O12 96.1(3) 2_576 .
O14 Pb2 O12 74.2(3) 1_545 .
O9 Pb2 O12 141.5(3) 1_545 .
O11 Pb2 O8 74.0(3) 2_576 2_576
O14 Pb2 O8 67.8(3) 1_545 2_576
O9 Pb2 O8 112.7(3) 1_545 2_576
O12 Pb2 O8 75.4(3) . 2_576
O11 Pb2 O16 71.8(3) 2_576 2_676
O14 Pb2 O16 145.7(3) 1_545 2_676
O9 Pb2 O16 78.9(3) 1_545 2_676
O12 Pb2 O16 117.3(3) . 2_676
O8 Pb2 O16 144.4(3) 2_576 2_676
O11 Pb2 O9 134.8(3) 2_576 2_676
O14 Pb2 O9 78.2(3) 1_545 2_676
O9 Pb2 O9 79.8(3) 1_545 2_676
O12 Pb2 O9 71.9(3) . 2_676
O8 Pb2 O9 137.9(3) 2_576 2_676
O16 Pb2 O9 75.9(3) 2_676 2_676
O11 Pb2 Li1 107.5(5) 2_576 1_455
O14 Pb2 Li1 35.1(5) 1_545 1_455
O9 Pb2 Li1 101.8(5) 1_545 1_455
O12 Pb2 Li1 62.3(5) . 1_455
O8 Pb2 Li1 34.9(5) 2_576 1_455
O16 Pb2 Li1 179.2(5) 2_676 1_455
O9 Pb2 Li1 104.6(5) 2_676 1_455
O19 Pb3 O2 78.2(4) 2_677 .
O19 Pb3 O3 94.6(4) 2_677 2_767
O2 Pb3 O3 86.5(3) . 2_767
O19 Pb3 O6 156.8(4) 2_677 .
O2 Pb3 O6 79.4(3) . .
O3 Pb3 O6 89.8(3) 2_767 .
O19 Pb3 Pb3 149.0(3) 2_677 2_667
O2 Pb3 Pb3 125.1(2) . 2_667
O3 Pb3 Pb3 69.7(2) 2_767 2_667
O6 Pb3 Pb3 53.1(3) . 2_667
O18 Pb4 O7 70.1(3) . 2_676
O18 Pb4 O6 73.5(3) . .
O7 Pb4 O6 92.6(4) 2_676 .
O17 Pb5 O11 82.8(4) 1_655 1_655
O17 Pb5 O7 134.7(3) 1_655 2_676
O11 Pb5 O7 94.1(3) 1_655 2_676
O17 Pb5 O16 138.9(3) 1_655 .
O11 Pb5 O16 68.8(3) 1_655 .
O7 Pb5 O16 78.2(3) 2_676 .
O1 P1 O3 111.6(6) . .
O1 P1 O2 110.6(6) . .
O3 P1 O2 113.9(6) . .
O1 P1 O4 107.4(6) . .
O3 P1 O4 105.4(6) . .
O2 P1 O4 107.4(5) . .
O20 P2 O6 115.9(7) . .
O20 P2 O5 111.2(7) . .
O6 P2 O5 111.2(6) . .
O20 P2 O4 107.5(6) . .
O6 P2 O4 105.5(6) . .
O5 P2 O4 104.7(6) . .
O17 P3 O19 111.8(7) . .
O17 P3 O18 111.9(7) . .
O19 P3 O18 112.9(7) . .
O17 P3 O15 109.0(6) . .
O19 P3 O15 104.2(6) . .
O18 P3 O15 106.5(6) . .
O16 P4 O14 119.0(6) . .
O16 P4 O13 106.6(6) . .
O14 P4 O13 112.4(6) . .
O16 P4 O15 108.3(6) . .
O14 P4 O15 105.3(6) . .
O13 P4 O15 104.2(6) . .
O12 P5 O11 116.4(7) . .
O12 P5 O10 107.9(6) . .
O11 P5 O10 111.6(6) . .
O12 P5 O13 105.3(6) . .
O11 P5 O13 110.3(6) . .
O10 P5 O13 104.6(6) . .
O7 P6 O9 114.2(6) . .
O7 P6 O8 113.3(6) . .
O9 P6 O8 111.0(6) . .
O7 P6 O10 103.2(6) . .
O9 P6 O10 108.1(6) . .
O8 P6 O10 106.2(5) . .
O7 P6 Li1 75.5(7) . 2_676
O9 P6 Li1 121.2(7) . 2_676
O8 P6 Li1 39.1(7) . 2_676
O10 P6 Li1 126.5(6) . 2_676
P1 O1 Li1 126.4(10) . .
P1 O2 Pb3 126.4(6) . .
P1 O3 Pb3 134.7(6) . 2_767
P1 O4 P2 126.7(6) . .
P2 O5 Pb1 121.3(6) . .
P2 O6 Pb4 121.9(7) . .
P2 O6 Pb3 122.2(6) . .
Pb4 O6 Pb3 109.0(4) . .
P6 O7 Pb4 115.2(5) . 2_676
P6 O7 Pb5 132.4(6) . 2_676
Pb4 O7 Pb5 112.3(4) 2_676 2_676
P6 O8 Li1 112.5(9) . 2_676
P6 O8 Pb2 133.7(5) . 2_576
Li1 O8 Pb2 96.3(8) 2_676 2_576
P6 O9 Pb2 99.9(5) . 1_565
P6 O9 Pb2 159.9(6) . 2_676
Pb2 O9 Pb2 100.2(3) 1_565 2_676
P5 O10 P6 131.5(6) . .
P5 O11 Pb2 131.8(6) . 2_576
P5 O11 Pb5 108.8(6) . 1_455
Pb2 O11 Pb5 111.0(3) 2_576 1_455
P5 O12 Pb2 119.9(6) . .
P4 O13 P5 139.6(7) . .
P4 O14 Li1 127.1(10) . 1_465
P4 O14 Pb2 132.1(6) . 1_565
Li1 O14 Pb2 97.2(9) 1_465 1_565
P4 O15 P3 130.9(7) . .
P4 O16 Pb2 128.0(6) . 2_676
P4 O16 Pb5 120.4(6) . .
Pb2 O16 Pb5 107.1(3) 2_676 .
P3 O17 Pb5 155.5(7) . 1_455
P3 O18 Pb4 103.9(6) . .
P3 O19 Pb3 138.0(7) . 2_677
P3 O19 Pb1 106.7(6) . 1_465
Pb3 O19 Pb1 110.2(4) 2_677 1_465
P2 O20 Li1 125.3(11) . .
O20 Li1 O1 100.1(14) . .
O20 Li1 O8 113.0(13) . 2_676
O1 Li1 O8 123.7(15) . 2_676
O20 Li1 O14 127.5(15) . 1_645
O1 Li1 O14 101.6(12) . 1_645
O8 Li1 O14 92.9(13) 2_676 1_645
O20 Li1 P6 98.8(10) . 2_676
O1 Li1 P6 105.7(11) . 2_676
O8 Li1 P6 28.3(5) 2_676 2_676
O14 Li1 P6 119.8(13) 1_645 2_676
O20 Li1 Pb2 150.8(13) . 1_655
O1 Li1 Pb2 109.0(10) . 1_655
O8 Li1 Pb2 48.7(7) 2_676 1_655
O14 Li1 Pb2 47.7(7) 1_645 1_655
P6 Li1 Pb2 72.8(6) 2_676 1_655

loop_
_geom_bond_atom_site_label_1
_geom_bond_atom_site_label_2
_geom_bond_distance
_geom_bond_site_symmetry_2
Pb1 O5 2.493(11) 2_757
Pb1 O5 2.493(11) .
Pb1 O19 2.598(11) 1_645
Pb1 O19 2.598(11) 2_667
Pb2 O11 2.573(11) 2_576
Pb2 O14 2.618(10) 1_545
Pb2 O9 2.631(11) 1_545
Pb2 O12 2.633(10) .
Pb2 O8 2.654(9) 2_576
Pb2 O16 2.677(11) 2_676
Pb2 O9 2.727(10) 2_676
Pb2 Li1 3.51(3) 1_455
Pb3 O19 2.386(11) 2_677
Pb3 O2 2.396(10) .
Pb3 O3 2.423(10) 2_767
Pb3 O6 2.625(12) .
Pb3 Pb3 3.6731(10) 2_667
Pb4 O18 2.545(12) .
Pb4 O7 2.558(10) 2_676
Pb4 O6 2.563(11) .
Pb5 O17 2.707(12) 1_655
Pb5 O11 2.708(11) 1_655
Pb5 O7 2.732(10) 2_676
Pb5 O16 2.737(11) .
P1 O1 1.522(11) .
P1 O3 1.523(10) .
P1 O2 1.536(9) .
P1 O4 1.614(10) .
P2 O20 1.485(11) .
P2 O6 1.523(11) .
P2 O5 1.523(11) .
P2 O4 1.616(10) .
P3 O17 1.495(13) .
P3 O19 1.509(12) .
P3 O18 1.523(11) .
P3 O15 1.621(11) .
P4 O16 1.469(11) .
P4 O14 1.494(10) .
P4 O13 1.590(10) .
P4 O15 1.595(11) .
P5 O12 1.491(10) .
P5 O11 1.496(10) .
P5 O10 1.577(10) .
P5 O13 1.591(11) .
P6 O7 1.498(11) .
P6 O9 1.503(11) .
P6 O8 1.523(10) .
P6 O10 1.641(10) .
P6 Li1 2.96(3) 2_676
O1 Li1 1.98(3) .
O3 Pb3 2.423(10) 2_767
O7 Pb4 2.558(10) 2_676
O7 Pb5 2.732(10) 2_676
O8 Li1 2.02(3) 2_676
O8 Pb2 2.654(9) 2_576
O9 Pb2 2.631(11) 1_565
O9 Pb2 2.727(10) 2_676
O11 Pb2 2.573(11) 2_576
O11 Pb5 2.708(11) 1_455
O14 Li1 2.03(3) 1_465
O14 Pb2 2.618(10) 1_565
O16 Pb2 2.677(11) 2_676
O17 Pb5 2.707(12) 1_455
O19 Pb3 2.386(11) 2_677
O19 Pb1 2.598(11) 1_465
O20 Li1 1.90(3) .
Li1 O8 2.02(3) 2_676
Li1 O14 2.03(3) 1_645
Li1 P6 2.96(3) 2_676
Li1 Pb2 3.51(3) 1_655
